data_2231245
loop_
_publ_author_name
'Zhu, Hualing'
'Zhao, Xinxin'
'Wang, Zhan'
'Ren, Junjie'
'Zhang, Miao'

_publ_section_title
;
 Methyl
 2-{[(3-methyl-5-oxo-1-phenyl-4,5-dihydro-1<i>H</i>-pyrazol-4-ylidene)(thiophen-2-yl)methyl]amino}-3-phenylpropionate
;
_journal_coeditor_code OM2448
_journal_issue 8
_journal_name_full 'Acta Crystallographica Section E'
_journal_page_first o2200
_journal_paper_doi 10.1107/S1600536811029904
_journal_volume 67
_journal_year 2011
_chemical_formula_iupac 'C25 H23 N3 O3 S'
_chemical_formula_moiety 'C25 H23 N3 O3 S'
_chemical_formula_sum 'C25 H23 N3 O3 S'
_chemical_formula_weight 445.52
_chemical_name_systematic
;
Methyl 2-{[(3-methyl-5-oxo-1-phenyl-4,5-dihydro-1<i>H</i>-pyrazol-
4-ylidene)(thiophen-2-yl)methyl]-amino}-3-phenylpropionate
;
_space_group_IT_number 4
_symmetry_cell_setting monoclinic
_symmetry_space_group_name_Hall 'P 2yb'
_symmetry_space_group_name_H-M 'P 1 21 1'
_atom_sites_solution_hydrogens geom
_atom_sites_solution_primary direct
_atom_sites_solution_secondary difmap
_audit_creation_method SHELXL-97
_cell_angle_alpha 90.00
_cell_angle_beta 104.903(5)
_cell_angle_gamma 90.00
_cell_formula_units_Z 2
_cell_length_a 6.649(2)
_cell_length_b 18.712(6)
_cell_length_c 9.349(3)
_cell_measurement_reflns_used 5148
_cell_measurement_temperature 113(2)
_cell_measurement_theta_max 27.86
_cell_measurement_theta_min 2.18
_cell_volume 1124.0(6)
_computing_cell_refinement 'CrystalClear (Rigaku, 2008)'
_computing_data_collection 'CrystalClear (Rigaku, 2008)'
_computing_data_reduction 'CrystalClear (Rigaku, 2008)'
_computing_molecular_graphics 'ORTEP-3 (Farrugia, 1997)'
_computing_publication_material 'SHELXL97 (Sheldrick, 2008)'
_computing_structure_refinement 'SHELXL97 (Sheldrick, 2008)'
_computing_structure_solution 'SHELXS97 (Sheldrick, 2008)'
_diffrn_ambient_temperature 113(2)
_diffrn_measured_fraction_theta_full 0.999
_diffrn_measured_fraction_theta_max 0.999
_diffrn_measurement_device_type 'Rigaku Saturn724 CCD'
_diffrn_measurement_method '\w and \f'
_diffrn_radiation_monochromator graphite
_diffrn_radiation_source 'rotating anode'
_diffrn_radiation_type MoK\a
_diffrn_radiation_wavelength 0.71073
_diffrn_reflns_av_R_equivalents 0.0405
_diffrn_reflns_av_sigmaI/netI 0.0466
_diffrn_reflns_limit_h_max 8
_diffrn_reflns_limit_h_min -8
_diffrn_reflns_limit_k_max 24
_diffrn_reflns_limit_k_min -24
_diffrn_reflns_limit_l_max 12
_diffrn_reflns_limit_l_min -12
_diffrn_reflns_number 11848
_diffrn_reflns_theta_full 27.86
_diffrn_reflns_theta_max 27.86
_diffrn_reflns_theta_min 2.18
_exptl_absorpt_coefficient_mu 0.176
_exptl_absorpt_correction_T_max 0.9792
_exptl_absorpt_correction_T_min 0.9656
_exptl_absorpt_correction_type multi-scan
_exptl_absorpt_process_details '(CrystalClear; Rigaku, 2008)'
_exptl_crystal_colour 'pale yellow'
_exptl_crystal_density_diffrn 1.316
_exptl_crystal_density_method 'not measured'
_exptl_crystal_description block
_exptl_crystal_F_000 468
_exptl_crystal_size_max 0.20
_exptl_crystal_size_mid 0.18
_exptl_crystal_size_min 0.12
_refine_diff_density_max 0.151
_refine_diff_density_min -0.195
_refine_ls_abs_structure_details 'Flack (1983), 2401 Friedel pairs'
_refine_ls_abs_structure_Flack 0.05(8)
_refine_ls_extinction_method none
_refine_ls_goodness_of_fit_ref 0.982
_refine_ls_hydrogen_treatment mixed
_refine_ls_matrix_type full
_refine_ls_number_parameters 353
_refine_ls_number_reflns 2747
_refine_ls_number_restraints 215
_refine_ls_restrained_S_all 0.971
_refine_ls_R_factor_all 0.0408
_refine_ls_R_factor_gt 0.0338
_refine_ls_shift/su_max 0.000
_refine_ls_shift/su_mean 0.000
_refine_ls_structure_factor_coef Fsqd
_refine_ls_weighting_details 'calc w=1/[\s^2^(Fo^2^)+(0.0327P)^2^] where P=(Fo^2^+2Fc^2^)/3'
_refine_ls_weighting_scheme calc
_refine_ls_wR_factor_gt 0.0617
_refine_ls_wR_factor_ref 0.0639
_reflns_number_gt 2315
_reflns_number_total 2747
_reflns_threshold_expression I>2sigma(I)
_cod_data_source_file om2448.cif
_cod_data_source_block I
_cod_original_cell_volume 1124.0(7)
_cod_original_sg_symbol_H-M 'P 21'
_cod_database_code 2231245
_cod_database_fobs_code 2231245

loop_
_symmetry_equiv_pos_as_xyz
'x, y, z'
'-x, y+1/2, -z'

loop_
_atom_site_type_symbol
_atom_site_label
_atom_site_fract_x
_atom_site_fract_y
_atom_site_fract_z
_atom_site_U_iso_or_equiv
_atom_site_adp_type
_atom_site_calc_flag
_atom_site_refinement_flags
_atom_site_occupancy
_atom_site_symmetry_multiplicity
_atom_site_disorder_assembly
_atom_site_disorder_group
O O1 1.1534(2) 0.63768(7) 0.18356(15) 0.0277(3) Uani d . 1 1 . .
O O2 0.5930(2) 0.61573(8) -0.05979(16) 0.0351(4) Uani d . 1 1 . .
O O3 0.3142(2) 0.68792(8) -0.10026(16) 0.0306(4) Uani d . 1 1 . .
N N1 1.3400(2) 0.65769(9) 0.42905(17) 0.0222(4) Uani d . 1 1 . .
N N2 1.3238(2) 0.70218(10) 0.54712(17) 0.0249(4) Uani d . 1 1 . .
N N3 0.8186(3) 0.72194(9) 0.11372(18) 0.0247(4) Uani d . 1 1 A .
H H1 0.8944 0.6858 0.0974 0.028(6) Uiso calc R 1 1 . .
C C1 1.5151(3) 0.61245(11) 0.4456(2) 0.0226(4) Uani d . 1 1 . .
C C2 1.5855(3) 0.59401(13) 0.3226(2) 0.0314(5) Uani d . 1 1 . .
H H2 1.5161 0.6115 0.2273 0.038 Uiso calc R 1 1 . .
C C3 1.7570(3) 0.55012(14) 0.3403(3) 0.0380(6) Uani d . 1 1 . .
H H3 1.8053 0.5378 0.2564 0.046 Uiso calc R 1 1 . .
C C4 1.8595(3) 0.52384(13) 0.4775(3) 0.0361(6) Uani d . 1 1 . .
H H4 1.9765 0.4933 0.4879 0.043 Uiso calc R 1 1 . .
C C5 1.7900(3) 0.54243(12) 0.5997(3) 0.0317(5) Uani d . 1 1 . .
H H5 1.8598 0.5246 0.6946 0.038 Uiso calc R 1 1 . .
C C6 1.6182(3) 0.58712(11) 0.5842(2) 0.0260(5) Uani d . 1 1 . .
H H6 1.5719 0.6002 0.6686 0.031 Uiso calc R 1 1 . .
C C7 1.1799(3) 0.66940(11) 0.3045(2) 0.0230(4) Uani d . 1 1 . .
C C8 1.0560(3) 0.72515(10) 0.3459(2) 0.0209(4) Uani d . 1 1 A .
C C9 1.1586(3) 0.74221(11) 0.4976(2) 0.0237(4) Uani d . 1 1 . .
C C10 1.1023(3) 0.79648(13) 0.5971(2) 0.0335(5) Uani d . 1 1 . .
H H10A 1.2064 0.7961 0.6928 0.050 Uiso calc R 1 1 . .
H H10B 0.9652 0.7851 0.6119 0.050 Uiso calc R 1 1 . .
H H10C 1.0983 0.8439 0.5521 0.050 Uiso calc R 1 1 . .
C C11 0.8795(3) 0.75220(10) 0.2467(2) 0.0209(4) Uani d D 1 1 . .
C C12 0.7620(11) 0.8131(3) 0.2843(9) 0.0201(13) Uani d PDU 0.647(3) 1 A 1
C C13 0.7922(16) 0.8830(4) 0.2580(9) 0.038(2) Uani d PDU 0.647(3) 1 A 1
C C14 0.6536(12) 0.9317(5) 0.3156(10) 0.0313(13) Uani d PDU 0.647(3) 1 A 1
C C15 0.5342(14) 0.8917(3) 0.3807(9) 0.0291(14) Uani d PDU 0.647(3) 1 A 1
S S1 0.5747(3) 0.80143(13) 0.3760(3) 0.0387(4) Uani d PDU 0.647(3) 1 A 1
C C12' 0.757(2) 0.8125(5) 0.2850(18) 0.028(2) Uani d PDU 0.353(3) 1 A 2
C C13' 0.617(2) 0.8021(10) 0.3677(17) 0.036(3) Uani d PDU 0.353(3) 1 A 2
H H13A 0.5751 0.7559 0.3975 0.043 Uiso d PRD 0.353(3) 1 A 2
C C15' 0.621(2) 0.9239(10) 0.3287(18) 0.034(2) Uani d PDU 0.353(3) 1 A 2
C C14' 0.528(3) 0.8741(7) 0.395(2) 0.037(2) Uani d PDU 0.353(3) 1 A 2
S S1' 0.7937(7) 0.8971(2) 0.2379(5) 0.0324(8) Uani d PDU 0.353(3) 1 A 2
C C16 0.6425(3) 0.74125(11) -0.0075(2) 0.0231(4) Uani d . 1 1 . .
H H16 0.5549 0.7779 0.0258 0.028 Uiso calc R 1 1 A .
C C17 0.7166(3) 0.76982(11) -0.1407(2) 0.0255(5) Uani d . 1 1 A .
H H17A 0.8063 0.7335 -0.1703 0.031 Uiso calc R 1 1 . .
H H17B 0.5940 0.7775 -0.2254 0.031 Uiso calc R 1 1 . .
C C18 0.8361(3) 0.83898(11) -0.1058(2) 0.0270(5) Uani d . 1 1 . .
C C19 1.0459(3) 0.83866(14) -0.0317(2) 0.0329(5) Uani d . 1 1 A .
H H19 1.1163 0.7946 -0.0048 0.040 Uiso calc R 1 1 . .
C C20 1.1537(4) 0.90311(16) 0.0032(3) 0.0435(6) Uani d . 1 1 . .
H H20 1.2974 0.9027 0.0535 0.052 Uiso calc R 1 1 A .
C C21 1.0520(5) 0.96732(15) -0.0351(3) 0.0496(7) Uani d . 1 1 A .
H H21 1.1249 1.0111 -0.0100 0.060 Uiso calc R 1 1 . .
C C22 0.8446(5) 0.96765(14) -0.1097(3) 0.0512(7) Uani d . 1 1 . .
H H22 0.7747 1.0118 -0.1372 0.061 Uiso calc R 1 1 A .
C C23 0.7374(4) 0.90402(13) -0.1449(2) 0.0386(6) Uani d . 1 1 A .
H H23 0.5943 0.9049 -0.1966 0.046 Uiso calc R 1 1 . .
C C24 0.5168(3) 0.67377(11) -0.0565(2) 0.0246(5) Uani d . 1 1 A .
C C25 0.1802(3) 0.62806(13) -0.1612(3) 0.0384(6) Uani d . 1 1 . .
H H25A 0.2104 0.6123 -0.2534 0.058 Uiso calc R 1 1 . .
H H25B 0.0343 0.6429 -0.1814 0.058 Uiso calc R 1 1 . .
H H25C 0.2055 0.5886 -0.0899 0.058 Uiso calc R 1 1 . .
H H13 0.894(5) 0.907(2) 0.219(4) 0.046 Uiso d PD 0.647(3) 1 A 1
H H14 0.639(10) 0.9824(9) 0.298(6) 0.046 Uiso d PD 0.647(3) 1 A 1
H H15 0.416(4) 0.904(3) 0.416(4) 0.046 Uiso d PD 0.647(3) 1 A 1
H H15' 0.627(19) 0.9752(12) 0.327(11) 0.046 Uiso d PD 0.353(3) 1 A 2
H H14' 0.449(10) 0.892(4) 0.460(6) 0.046 Uiso d PD 0.353(3) 1 A 2

loop_
_atom_site_aniso_label
_atom_site_aniso_U_11
_atom_site_aniso_U_22
_atom_site_aniso_U_33
_atom_site_aniso_U_12
_atom_site_aniso_U_13
_atom_site_aniso_U_23
O1 0.0368(8) 0.0247(8) 0.0186(7) 0.0067(6) 0.0015(6) -0.0056(6)
O2 0.0449(9) 0.0197(8) 0.0349(9) 0.0023(8) -0.0003(7) -0.0039(7)
O3 0.0288(8) 0.0279(9) 0.0349(8) -0.0047(7) 0.0078(6) -0.0087(7)
N1 0.0266(9) 0.0233(9) 0.0155(8) 0.0027(7) 0.0033(7) -0.0024(7)
N2 0.0287(9) 0.0279(9) 0.0179(9) 0.0009(8) 0.0057(7) -0.0056(7)
N3 0.0332(10) 0.0204(9) 0.0174(8) 0.0069(8) 0.0007(7) -0.0025(7)
C1 0.0232(10) 0.0190(10) 0.0255(11) -0.0015(9) 0.0061(8) -0.0012(8)
C2 0.0318(12) 0.0378(13) 0.0256(11) 0.0017(10) 0.0093(9) 0.0003(10)
C3 0.0329(13) 0.0452(14) 0.0379(13) 0.0052(11) 0.0127(10) -0.0081(11)
C4 0.0264(12) 0.0326(13) 0.0473(14) 0.0058(10) 0.0061(11) -0.0046(11)
C5 0.0279(12) 0.0279(12) 0.0341(12) -0.0020(10) -0.0015(10) 0.0020(10)
C6 0.0291(11) 0.0243(11) 0.0232(10) -0.0020(9) 0.0042(9) -0.0010(9)
C7 0.0280(11) 0.0183(10) 0.0216(10) -0.0012(9) 0.0041(9) -0.0004(8)
C8 0.0230(10) 0.0206(10) 0.0188(10) -0.0010(9) 0.0047(8) -0.0012(8)
C9 0.0267(11) 0.0244(11) 0.0194(10) 0.0004(9) 0.0051(8) -0.0025(8)
C10 0.0385(13) 0.0410(13) 0.0187(10) 0.0095(11) 0.0032(9) -0.0069(10)
C11 0.0264(11) 0.0173(10) 0.0196(10) -0.0025(8) 0.0069(9) -0.0011(8)
C12 0.020(2) 0.022(2) 0.016(2) -0.001(2) 0.0006(19) -0.003(2)
C13 0.041(3) 0.031(4) 0.045(3) 0.007(3) 0.016(2) 0.000(3)
C14 0.034(3) 0.021(2) 0.038(2) -0.006(2) 0.0089(18) -0.0018(19)
C15 0.033(2) 0.024(3) 0.035(2) 0.005(2) 0.0174(19) -0.002(2)
S1 0.0402(9) 0.0331(7) 0.0529(8) 0.0029(7) 0.0304(7) 0.0005(6)
C12' 0.029(4) 0.025(4) 0.031(4) 0.001(4) 0.009(4) -0.004(4)
C13' 0.036(4) 0.031(4) 0.041(4) 0.011(4) 0.013(4) -0.011(3)
C15' 0.038(4) 0.022(4) 0.043(4) 0.000(4) 0.012(3) -0.007(3)
C14' 0.037(3) 0.037(4) 0.043(4) -0.002(4) 0.018(3) 0.001(4)
S1' 0.0388(13) 0.0156(12) 0.0468(15) -0.0019(10) 0.0183(11) -0.0063(11)
C16 0.0286(11) 0.0199(10) 0.0186(10) 0.0026(9) 0.0020(9) -0.0013(8)
C17 0.0310(12) 0.0252(11) 0.0169(10) 0.0014(9) 0.0000(9) -0.0017(8)
C18 0.0330(12) 0.0277(12) 0.0206(10) -0.0031(10) 0.0073(9) -0.0021(9)
C19 0.0322(13) 0.0415(14) 0.0262(11) -0.0043(11) 0.0095(10) -0.0095(11)
C20 0.0389(14) 0.0619(18) 0.0340(13) -0.0207(14) 0.0174(11) -0.0165(13)
C21 0.078(2) 0.0411(16) 0.0351(13) -0.0313(15) 0.0243(14) -0.0092(12)
C22 0.079(2) 0.0269(13) 0.0446(15) -0.0080(14) 0.0107(15) 0.0088(11)
C23 0.0482(14) 0.0307(12) 0.0322(12) -0.0045(11) 0.0019(11) 0.0068(11)
C24 0.0343(12) 0.0234(11) 0.0156(10) -0.0001(10) 0.0056(9) 0.0001(8)
C25 0.0351(13) 0.0377(14) 0.0431(14) -0.0114(11) 0.0112(11) -0.0139(11)

loop_
_atom_type_symbol
_atom_type_description
_atom_type_scat_dispersion_real
_atom_type_scat_dispersion_imag
_atom_type_scat_source
C C 0.0033 0.0016 'International Tables Vol C Tables 4.2.6.8 and 6.1.1.4'
H H 0.0000 0.0000 'International Tables Vol C Tables 4.2.6.8 and 6.1.1.4'
N N 0.0061 0.0033 'International Tables Vol C Tables 4.2.6.8 and 6.1.1.4'
O O 0.0106 0.0060 'International Tables Vol C Tables 4.2.6.8 and 6.1.1.4'
S S 0.1246 0.1234 'International Tables Vol C Tables 4.2.6.8 and 6.1.1.4'

loop_
_geom_angle_atom_site_label_1
_geom_angle_atom_site_label_2
_geom_angle_atom_site_label_3
_geom_angle
C24 O3 C25 115.95(17)
C7 N1 N2 111.72(15)
C7 N1 C1 128.47(17)
N2 N1 C1 119.63(15)
C9 N2 N1 106.65(15)
C11 N3 C16 127.91(17)
C11 N3 H1 116.0
C16 N3 H1 116.0
C6 C1 C2 119.8(2)
C6 C1 N1 120.16(18)
C2 C1 N1 120.00(18)
C3 C2 C1 119.4(2)
C3 C2 H2 120.3
C1 C2 H2 120.3
C4 C3 C2 121.3(2)
C4 C3 H3 119.3
C2 C3 H3 119.3
C3 C4 C5 119.2(2)
C3 C4 H4 120.4
C5 C4 H4 120.4
C4 C5 C6 120.3(2)
C4 C5 H5 119.9
C6 C5 H5 119.9
C1 C6 C5 119.9(2)
C1 C6 H6 120.1
C5 C6 H6 120.1
O1 C7 N1 126.01(18)
O1 C7 C8 129.01(18)
N1 C7 C8 104.97(16)
C11 C8 C9 132.86(18)
C11 C8 C7 121.75(18)
C9 C8 C7 105.39(16)
N2 C9 C8 111.26(17)
N2 C9 C10 119.42(18)
C8 C9 C10 129.32(18)
C9 C10 H10A 109.5
C9 C10 H10B 109.5
H10A C10 H10B 109.5
C9 C10 H10C 109.5
H10A C10 H10C 109.5
H10B C10 H10C 109.5
N3 C11 C8 118.04(17)
N3 C11 C12 119.9(4)
C8 C11 C12 122.0(4)
N3 C11 C12' 119.5(7)
C8 C11 C12' 122.4(7)
C12 C11 C12' 1.4(7)
C13 C12 C11 126.2(6)
C13 C12 S1 112.2(6)
C11 C12 S1 121.5(4)
C12 C13 C14 112.9(9)
C12 C13 H13 132(3)
C14 C13 H13 115(3)
C15 C14 C13 108.4(9)
C15 C14 H14 125(3)
C13 C14 H14 126(3)
C15 C14 H15' 108(7)
C13 C14 H15' 143(7)
H14 C14 H15' 19(8)
C14 C15 S1 115.0(7)
C14 C15 H15 131(3)
S1 C15 H15 114(3)
C14 C15 H14' 144(5)
S1 C15 H14' 98(5)
H15 C15 H14' 27(5)
C12 S1 C15 91.5(4)
C12 S1 H13A 106.4
C15 S1 H13A 161.0
C13' C12' C11 121.6(10)
C13' C12' S1' 116.7(10)
C11 C12' S1' 121.6(7)
C12' C13' C14' 108.5(15)
C12' C13' H13A 125.1
C14' C13' H13A 126.3
C14' C15' S1' 118.6(15)
C14' C15' H14 150(3)
S1' C15' H14 92(3)
C14' C15' H15' 137(6)
S1' C15' H15' 104(7)
H14 C15' H15' 15(8)
C15' C14' C13' 107.1(18)
C15' C14' H15 99(3)
C13' C14' H15 151(3)
C15' C14' H14' 116(6)
C13' C14' H14' 136(5)
H15 C14' H14' 28(5)
C15' S1' C12' 89.0(8)
C15' S1' H13 144(3)
C12' S1' H13 119(3)
N3 C16 C24 107.42(16)
N3 C16 C17 110.79(17)
C24 C16 C17 108.01(16)
N3 C16 H16 110.2
C24 C16 H16 110.2
C17 C16 H16 110.2
C18 C17 C16 112.39(16)
C18 C17 H17A 109.1
C16 C17 H17A 109.1
C18 C17 H17B 109.1
C16 C17 H17B 109.1
H17A C17 H17B 107.9
C19 C18 C23 118.8(2)
C19 C18 C17 120.6(2)
C23 C18 C17 120.54(19)
C18 C19 C20 120.1(2)
C18 C19 H19 119.9
C20 C19 H19 119.9
C21 C20 C19 120.2(2)
C21 C20 H20 119.9
C19 C20 H20 119.9
C22 C21 C20 119.7(2)
C22 C21 H21 120.1
C20 C21 H21 120.1
C21 C22 C23 120.3(3)
C21 C22 H22 119.8
C23 C22 H22 119.8
C22 C23 C18 120.8(2)
C22 C23 H23 119.6
C18 C23 H23 119.6
O2 C24 O3 124.90(19)
O2 C24 C16 123.79(19)
O3 C24 C16 111.26(17)
O3 C25 H25A 109.5
O3 C25 H25B 109.5
H25A C25 H25B 109.5
O3 C25 H25C 109.5
H25A C25 H25C 109.5
H25B C25 H25C 109.5

loop_
_geom_bond_atom_site_label_1
_geom_bond_atom_site_label_2
_geom_bond_distance
O1 C7 1.249(2)
O2 C24 1.202(2)
O3 C24 1.330(2)
O3 C25 1.453(2)
N1 C7 1.378(2)
N1 N2 1.409(2)
N1 C1 1.415(3)
N2 C9 1.311(3)
N3 C11 1.331(2)
N3 C16 1.450(3)
N3 H1 0.8800
C1 C6 1.384(3)
C1 C2 1.392(3)
C2 C3 1.380(3)
C2 H2 0.9500
C3 C4 1.379(3)
C3 H3 0.9500
C4 C5 1.382(3)
C4 H4 0.9500
C5 C6 1.393(3)
C5 H5 0.9500
C6 H6 0.9500
C7 C8 1.443(3)
C8 C11 1.391(3)
C8 C9 1.442(3)
C9 C10 1.489(3)
C10 H10A 0.9800
C10 H10B 0.9800
C10 H10C 0.9800
C11 C12 1.474(5)
C11 C12' 1.489(9)
C12 C13 1.356(7)
C12 S1 1.698(5)
C13 C14 1.491(8)
C13 H13 0.963(10)
C14 C15 1.345(6)
C14 H14 0.963(10)
C14 H15' 0.85(5)
C15 S1 1.712(5)
C15 H15 0.959(10)
C15 H14' 1.04(4)
S1 H13A 0.8749
C12' C13' 1.368(9)
C12' S1' 1.678(9)
C13' C14' 1.518(10)
C13' H13A 0.9699
C15' C14' 1.349(9)
C15' S1' 1.674(9)
C15' H14 1.15(3)
C15' H15' 0.962(11)
C14' H15 1.00(3)
C14' H14' 0.961(11)
S1' H13 0.76(2)
C16 C24 1.519(3)
C16 C17 1.547(3)
C16 H16 1.0000
C17 C18 1.510(3)
C17 H17A 0.9900
C17 H17B 0.9900
C18 C19 1.389(3)
C18 C23 1.386(3)
C19 C20 1.398(4)
C19 H19 0.9500
C20 C21 1.380(4)
C20 H20 0.9500
C21 C22 1.376(4)
C21 H21 0.9500
C22 C23 1.383(3)
C22 H22 0.9500
C23 H23 0.9500
C25 H25A 0.9800
C25 H25B 0.9800
C25 H25C 0.9800

loop_
_geom_hbond_atom_site_label_D
_geom_hbond_atom_site_label_H
_geom_hbond_atom_site_label_A
_geom_hbond_distance_DH
_geom_hbond_distance_HA
_geom_hbond_distance_DA
_geom_hbond_angle_DHA
N3 H1 O1 0.88 1.93 2.668(2) 141.0

loop_
_geom_torsion_atom_site_label_1
_geom_torsion_atom_site_label_2
_geom_torsion_atom_site_label_3
_geom_torsion_atom_site_label_4
_geom_torsion
C7 N1 N2 C9 -1.1(2)
C1 N1 N2 C9 174.54(17)
C7 N1 C1 C6 -156.68(19)
N2 N1 C1 C6 28.5(3)
C7 N1 C1 C2 24.1(3)
N2 N1 C1 C2 -150.69(19)
C6 C1 C2 C3 0.5(3)
N1 C1 C2 C3 179.7(2)
C1 C2 C3 C4 0.3(4)
C2 C3 C4 C5 -0.6(4)
C3 C4 C5 C6 0.1(3)
C2 C1 C6 C5 -1.0(3)
N1 C1 C6 C5 179.79(18)
C4 C5 C6 C1 0.7(3)
N2 N1 C7 O1 -179.70(19)
C1 N1 C7 O1 5.2(3)
N2 N1 C7 C8 0.5(2)
C1 N1 C7 C8 -174.58(18)
O1 C7 C8 C11 -0.5(3)
N1 C7 C8 C11 179.22(18)
O1 C7 C8 C9 -179.6(2)
N1 C7 C8 C9 0.1(2)
N1 N2 C9 C8 1.1(2)
N1 N2 C9 C10 -178.75(18)
C11 C8 C9 N2 -179.8(2)
C7 C8 C9 N2 -0.8(2)
C11 C8 C9 C10 0.1(4)
C7 C8 C9 C10 179.0(2)
C16 N3 C11 C8 -179.25(18)
C16 N3 C11 C12 0.0(4)
C16 N3 C11 C12' 1.6(6)
C9 C8 C11 N3 -176.8(2)
C7 C8 C11 N3 4.4(3)
C9 C8 C11 C12 3.9(4)
C7 C8 C11 C12 -174.9(3)
C9 C8 C11 C12' 2.3(6)
C7 C8 C11 C12' -176.5(5)
N3 C11 C12 C13 -87.5(5)
C8 C11 C12 C13 91.7(5)
C12' C11 C12 C13 -16E1(4)
N3 C11 C12 S1 95.4(5)
C8 C11 C12 S1 -85.4(5)
C12' C11 C12 S1 2E1(4)
C11 C12 C13 C14 -177.4(9)
S1 C12 C13 C14 -0.2(3)
C12 C13 C14 C15 0.4(5)
C13 C14 C15 S1 -0.5(6)
C13 C12 S1 C15 -0.1(2)
C11 C12 S1 C15 177.3(7)
C14 C15 S1 C12 0.4(4)
N3 C11 C12' C13' 99.4(8)
C8 C11 C12' C13' -79.7(9)
C12 C11 C12' C13' -15E1(4)
N3 C11 C12' S1' -84.4(11)
C8 C11 C12' S1' 96.5(11)
C12 C11 C12' S1' 2E1(4)
C11 C12' C13' C14' 176.6(17)
S1' C12' C13' C14' 0.2(4)
S1' C15' C14' C13' 0.8(10)
C12' C13' C14' C15' -0.6(7)
C14' C15' S1' C12' -0.6(7)
C13' C12' S1' C15' 0.2(3)
C11 C12' S1' C15' -176.2(16)
C11 N3 C16 C24 -128.0(2)
C11 N3 C16 C17 114.3(2)
N3 C16 C17 C18 -65.0(2)
C24 C16 C17 C18 177.56(17)
C16 C17 C18 C19 82.1(2)
C16 C17 C18 C23 -96.9(2)
C23 C18 C19 C20 0.5(3)
C17 C18 C19 C20 -178.42(19)
C18 C19 C20 C21 0.3(3)
C19 C20 C21 C22 -0.9(4)
C20 C21 C22 C23 0.7(4)
C21 C22 C23 C18 0.1(4)
C19 C18 C23 C22 -0.7(3)
C17 C18 C23 C22 178.2(2)
C25 O3 C24 O2 -2.4(3)
C25 O3 C24 C16 175.07(17)
N3 C16 C24 O2 -37.1(3)
C17 C16 C24 O2 82.4(2)
N3 C16 C24 O3 145.40(16)
C17 C16 C24 O3 -95.05(19)
